data_2214479
loop_
_publ_author_name
'Liu, Y.-F.'
'Xia, H.-T.'
'Yang, S.-P.'
'Wang, D.-Q.'

_publ_section_title
;
 6,6'-Dimethoxy-2,2'-(<i>o</i>-phenylenediimino)diphenol
;
_journal_coeditor_code AT2321
_journal_issue 8
_journal_name_full 'Acta Crystallographica Section E'
_journal_page_first o3562
_journal_page_last o3562
_journal_paper_doi 10.1107/S1600536807027778
_journal_volume 63
_journal_year 2007
_chemical_formula_iupac 'C22 H24 N2 O4'
_chemical_formula_moiety 'C22 H24 N2 O4'
_chemical_formula_sum 'C22 H24 N2 O4'
_chemical_formula_weight 380.43
_chemical_name_systematic
;
6,6'-Dimethoxy-2,2'-(o-phenylenediimino)diphenol
;
_space_group_IT_number 61
_symmetry_cell_setting orthorhombic
_symmetry_space_group_name_Hall '-P 2ac 2ab'
_symmetry_space_group_name_H-M 'P b c a'
_atom_sites_solution_hydrogens geom
_atom_sites_solution_primary direct
_atom_sites_solution_secondary difmap
_audit_creation_method SHELXL97
_cell_angle_alpha 90.00
_cell_angle_beta 90.00
_cell_angle_gamma 90.00
_cell_formula_units_Z 8
_cell_length_a 10.4331(14)
_cell_length_b 15.7674(16)
_cell_length_c 23.398(2)
_cell_measurement_reflns_used 1282
_cell_measurement_temperature 298(2)
_cell_measurement_theta_max 18.449
_cell_measurement_theta_min 2.607
_cell_volume 3849.0(7)
_computing_cell_refinement 'SAINT (Siemens, 1996)'
_computing_data_collection 'SMART (Siemens, 1996)'
_computing_data_reduction SAINT
_computing_molecular_graphics 'SHELXTL (Sheldrick, 1997b)'
_computing_publication_material SHELXTL
_computing_structure_refinement 'SHELXL97 (Sheldrick, 1997a)'
_computing_structure_solution 'SHELXS97 (Sheldrick, 1997a)'
_diffrn_ambient_temperature 298(2)
_diffrn_measured_fraction_theta_full 0.996
_diffrn_measured_fraction_theta_max 0.996
_diffrn_measurement_device_type 'Siemens SMART 1000 CCD area-detector'
_diffrn_measurement_method '\f and \w'
_diffrn_radiation_monochromator graphite
_diffrn_radiation_source 'fine-focus sealed tube'
_diffrn_radiation_type MoK\a
_diffrn_radiation_wavelength 0.71073
_diffrn_reflns_av_R_equivalents 0.0912
_diffrn_reflns_av_sigmaI/netI 0.0876
_diffrn_reflns_limit_h_max 12
_diffrn_reflns_limit_h_min -12
_diffrn_reflns_limit_k_max 9
_diffrn_reflns_limit_k_min -18
_diffrn_reflns_limit_l_max 27
_diffrn_reflns_limit_l_min -27
_diffrn_reflns_number 14963
_diffrn_reflns_theta_full 25.01
_diffrn_reflns_theta_max 25.01
_diffrn_reflns_theta_min 1.74
_diffrn_standards_decay_% 0
_diffrn_standards_number 0
_exptl_absorpt_coefficient_mu 0.091
_exptl_absorpt_correction_T_max 0.9910
_exptl_absorpt_correction_T_min 0.9663
_exptl_absorpt_correction_type multi-scan
_exptl_absorpt_process_details '(SADABS; Sheldrick, 1996)'
_exptl_crystal_colour red
_exptl_crystal_density_diffrn 1.313
_exptl_crystal_density_method 'not measured'
_exptl_crystal_description acerate
_exptl_crystal_F_000 1616
_exptl_crystal_size_max 0.38
_exptl_crystal_size_mid 0.21
_exptl_crystal_size_min 0.10
_refine_diff_density_max 0.124
_refine_diff_density_min -0.165
_refine_ls_extinction_method none
_refine_ls_goodness_of_fit_ref 0.811
_refine_ls_hydrogen_treatment mixed
_refine_ls_matrix_type full
_refine_ls_number_parameters 265
_refine_ls_number_reflns 3383
_refine_ls_number_restraints 0
_refine_ls_restrained_S_all 0.811
_refine_ls_R_factor_all 0.1271
_refine_ls_R_factor_gt 0.0465
_refine_ls_shift/su_max 0.000
_refine_ls_shift/su_mean 0.000
_refine_ls_structure_factor_coef Fsqd
_refine_ls_weighting_details 'calc w = 1/[\s^2^(Fo^2^)+(0.0315P)^2^] where P=(Fo^2^+2Fc^2^)/3'
_refine_ls_weighting_scheme calc
_refine_ls_wR_factor_gt 0.0790
_refine_ls_wR_factor_ref 0.0961
_reflns_number_gt 1530
_reflns_number_total 3383
_reflns_threshold_expression I>2\s(I)
_cod_data_source_file at2321.cif
_cod_data_source_block I
_cod_original_cell_volume 3849.1(7)
_cod_database_code 2214479
_cod_database_fobs_code 2214479

loop_
_symmetry_equiv_pos_as_xyz
'x, y, z'
'-x+1/2, -y, z+1/2'
'-x, y+1/2, -z+1/2'
'x+1/2, -y+1/2, -z'
'-x, -y, -z'
'x-1/2, y, -z-1/2'
'x, -y-1/2, z-1/2'
'-x-1/2, y-1/2, z'

loop_
_atom_site_type_symbol
_atom_site_label
_atom_site_fract_x
_atom_site_fract_y
_atom_site_fract_z
_atom_site_U_iso_or_equiv
_atom_site_adp_type
_atom_site_calc_flag
_atom_site_refinement_flags
_atom_site_occupancy
N N1 0.5932(2) 0.84158(13) 0.71070(9) 0.0485(6) Uani d . 1
H H1 0.566(2) 0.8767(14) 0.7378(9) 0.058 Uiso d . 1
N N2 0.5906(2) 1.00932(13) 0.68887(9) 0.0456(6) Uani d . 1
H H2 0.644(2) 0.9819(14) 0.7137(9) 0.055 Uiso d . 1
O O1 0.36186(18) 0.82490(13) 0.78154(8) 0.0624(6) Uani d . 1
H H1A 0.288(3) 0.8358(19) 0.7969(12) 0.094 Uiso d . 1
O O2 0.32169(19) 0.83823(12) 0.89338(7) 0.0701(6) Uani d . 1
O O3 0.86629(16) 1.03619(11) 0.73032(7) 0.0534(5) Uani d . 1
H H3 0.938(3) 1.0251(17) 0.7482(11) 0.080 Uiso d . 1
O O4 1.08934(18) 0.99872(13) 0.68090(8) 0.0696(6) Uani d . 1
C C1 0.5414(2) 0.86734(17) 0.65774(10) 0.0450(7) Uani d . 1
C C2 0.5445(2) 0.95466(16) 0.64562(10) 0.0416(6) Uani d . 1
C C3 0.4963(2) 0.98313(18) 0.59464(10) 0.0536(7) Uani d . 1
H H3A 0.4980 1.0408 0.5864 0.064 Uiso calc R 1
C C4 0.4451(3) 0.9273(2) 0.55528(12) 0.0678(9) Uani d . 1
H H4 0.4110 0.9476 0.5212 0.081 Uiso calc R 1
C C5 0.4446(3) 0.8420(2) 0.56652(12) 0.0756(10) Uani d . 1
H H5 0.4114 0.8043 0.5398 0.091 Uiso calc R 1
C C6 0.4933(3) 0.81202(18) 0.61745(12) 0.0617(8) Uani d . 1
H H6 0.4937 0.7540 0.6247 0.074 Uiso calc R 1
C C7 0.5696(3) 0.75466(15) 0.73205(11) 0.0571(8) Uani d . 1
H H7A 0.6398 0.7178 0.7210 0.069 Uiso calc R 1
H H7B 0.4912 0.7325 0.7156 0.069 Uiso calc R 1
C C8 0.5585(3) 0.75709(16) 0.79603(12) 0.0493(7) Uani d . 1
C C9 0.4505(3) 0.79434(16) 0.81874(11) 0.0466(7) Uani d . 1
C C10 0.4332(3) 0.80035(17) 0.87713(12) 0.0530(7) Uani d . 1
C C11 0.5251(3) 0.76689(17) 0.91359(12) 0.0621(8) Uani d . 1
H H11 0.5141 0.7699 0.9530 0.075 Uiso calc R 1
C C12 0.6334(3) 0.72896(19) 0.89072(14) 0.0706(9) Uani d . 1
H H12 0.6952 0.7064 0.9150 0.085 Uiso calc R 1
C C13 0.6505(3) 0.72439(17) 0.83255(14) 0.0649(9) Uani d . 1
H H13 0.7239 0.6993 0.8177 0.078 Uiso calc R 1
C C14 0.2953(3) 0.84900(19) 0.95184(11) 0.0816(10) Uani d . 1
H H14A 0.2140 0.8767 0.9563 0.122 Uiso calc R 1
H H14B 0.3612 0.8831 0.9689 0.122 Uiso calc R 1
H H14C 0.2928 0.7946 0.9702 0.122 Uiso calc R 1
C C15 0.6505(2) 1.09019(15) 0.67237(10) 0.0491(7) Uani d . 1
H H15A 0.6634 1.1243 0.7064 0.059 Uiso calc R 1
H H15B 0.5924 1.1208 0.6474 0.059 Uiso calc R 1
C C16 0.7768(3) 1.07911(15) 0.64244(11) 0.0434(7) Uani d . 1
C C17 0.8811(3) 1.04933(15) 0.67309(11) 0.0446(7) Uani d . 1
C C18 0.9967(3) 1.03145(17) 0.64600(11) 0.0536(7) Uani d . 1
C C19 1.0088(3) 1.04800(19) 0.58878(12) 0.0713(9) Uani d . 1
H H19 1.0863 1.0375 0.5705 0.086 Uiso calc R 1
C C20 0.9071(3) 1.08003(19) 0.55801(12) 0.0741(10) Uani d . 1
H H20 0.9163 1.0914 0.5192 0.089 Uiso calc R 1
C C21 0.7921(3) 1.09514(16) 0.58479(12) 0.0615(8) Uani d . 1
H H21 0.7237 1.1165 0.5638 0.074 Uiso calc R 1
C C22 1.2059(3) 0.9721(2) 0.65500(12) 0.0846(10) Uani d . 1
H H22A 1.2626 0.9502 0.6838 0.127 Uiso calc R 1
H H22B 1.2457 1.0195 0.6363 0.127 Uiso calc R 1
H H22C 1.1883 0.9286 0.6274 0.127 Uiso calc R 1

loop_
_atom_site_aniso_label
_atom_site_aniso_U_11
_atom_site_aniso_U_22
_atom_site_aniso_U_33
_atom_site_aniso_U_12
_atom_site_aniso_U_13
_atom_site_aniso_U_23
N1 0.0537(16) 0.0395(14) 0.0523(15) -0.0008(12) 0.0054(13) -0.0033(11)
N2 0.0469(15) 0.0448(14) 0.0452(14) 0.0015(12) -0.0027(11) 0.0015(12)
O1 0.0496(13) 0.0782(14) 0.0594(13) 0.0092(12) 0.0015(11) 0.0044(11)
O2 0.0665(15) 0.0902(15) 0.0536(13) 0.0108(12) 0.0058(11) -0.0026(12)
O3 0.0457(13) 0.0683(12) 0.0462(12) 0.0048(11) 0.0029(9) 0.0050(10)
O4 0.0449(13) 0.1012(16) 0.0627(13) 0.0104(12) 0.0079(11) -0.0100(12)
C1 0.0378(17) 0.0527(19) 0.0443(16) -0.0038(14) 0.0055(14) -0.0055(15)
C2 0.0323(16) 0.0504(17) 0.0421(16) -0.0033(13) 0.0033(14) -0.0040(14)
C3 0.0459(18) 0.0672(19) 0.0477(17) -0.0066(15) -0.0029(15) 0.0022(16)
C4 0.055(2) 0.102(3) 0.0469(18) -0.012(2) -0.0022(15) 0.003(2)
C5 0.080(3) 0.096(3) 0.051(2) -0.028(2) 0.0026(18) -0.019(2)
C6 0.067(2) 0.0619(19) 0.0558(19) -0.0155(17) 0.0093(18) -0.0101(17)
C7 0.059(2) 0.0410(16) 0.072(2) -0.0004(15) 0.0108(16) 0.0000(15)
C8 0.0458(19) 0.0385(16) 0.0636(19) -0.0048(15) 0.0064(17) 0.0065(15)
C9 0.048(2) 0.0407(16) 0.0509(18) -0.0022(15) -0.0034(17) 0.0045(14)
C10 0.047(2) 0.0532(18) 0.059(2) -0.0049(16) -0.0007(17) 0.0014(16)
C11 0.061(2) 0.070(2) 0.0558(18) -0.0108(18) -0.0051(19) 0.0066(17)
C12 0.056(2) 0.080(2) 0.076(2) -0.0001(18) -0.0115(19) 0.0193(19)
C13 0.050(2) 0.060(2) 0.085(2) 0.0046(16) 0.0033(19) 0.0113(18)
C14 0.089(3) 0.098(3) 0.059(2) 0.010(2) 0.0088(18) -0.0121(19)
C15 0.057(2) 0.0383(16) 0.0518(16) 0.0008(15) -0.0050(15) 0.0010(14)
C16 0.0483(18) 0.0363(15) 0.0456(16) -0.0060(14) 0.0047(15) 0.0006(13)
C17 0.053(2) 0.0412(16) 0.0399(16) -0.0052(14) 0.0068(15) -0.0047(13)
C18 0.0483(19) 0.0637(19) 0.0488(17) -0.0034(16) 0.0086(17) -0.0065(16)
C19 0.060(2) 0.094(2) 0.060(2) -0.011(2) 0.0150(19) -0.0087(19)
C20 0.083(3) 0.094(2) 0.0453(18) -0.020(2) 0.014(2) 0.0037(18)
C21 0.068(2) 0.0632(19) 0.0531(19) -0.0116(18) -0.0052(17) 0.0103(16)
C22 0.051(2) 0.117(3) 0.085(2) 0.009(2) 0.0109(19) -0.022(2)

loop_
_atom_type_symbol
_atom_type_description
_atom_type_scat_dispersion_real
_atom_type_scat_dispersion_imag
_atom_type_scat_source
C C 0.0033 0.0016 'International Tables Vol C Tables 4.2.6.8 and 6.1.1.4'
H H 0.0000 0.0000 'International Tables Vol C Tables 4.2.6.8 and 6.1.1.4'
N N 0.0061 0.0033 'International Tables Vol C Tables 4.2.6.8 and 6.1.1.4'
O O 0.0106 0.0060 'International Tables Vol C Tables 4.2.6.8 and 6.1.1.4'

loop_
_geom_angle_atom_site_label_1
_geom_angle_atom_site_label_2
_geom_angle_atom_site_label_3
_geom_angle
C1 N1 C7 119.9(2)
C1 N1 H1 108.8(15)
C7 N1 H1 106.4(15)
C2 N2 C15 119.0(2)
C2 N2 H2 112.0(14)
C15 N2 H2 108.5(15)
C9 O1 H1A 114.3(19)
C10 O2 C14 119.5(2)
C17 O3 H3 113.7(18)
C18 O4 C22 117.5(2)
C6 C1 C2 119.3(2)
C6 C1 N1 123.9(2)
C2 C1 N1 116.7(2)
C3 C2 C1 119.2(2)
C3 C2 N2 123.3(2)
C1 C2 N2 117.4(2)
C2 C3 C4 120.9(3)
C2 C3 H3A 119.5
C4 C3 H3A 119.5
C5 C4 C3 119.9(3)
C5 C4 H4 120.0
C3 C4 H4 120.0
C4 C5 C6 120.0(3)
C4 C5 H5 120.0
C6 C5 H5 120.0
C5 C6 C1 120.5(3)
C5 C6 H6 119.7
C1 C6 H6 119.7
N1 C7 C8 109.0(2)
N1 C7 H7A 109.9
C8 C7 H7A 109.9
N1 C7 H7B 109.9
C8 C7 H7B 109.9
H7A C7 H7B 108.3
C9 C8 C13 119.2(3)
C9 C8 C7 117.3(3)
C13 C8 C7 123.5(3)
O1 C9 C8 117.5(2)
O1 C9 C10 121.4(3)
C8 C9 C10 121.2(3)
O2 C10 C9 114.7(3)
O2 C10 C11 125.8(3)
C9 C10 C11 119.5(3)
C12 C11 C10 119.3(3)
C12 C11 H11 120.3
C10 C11 H11 120.3
C13 C12 C11 120.7(3)
C13 C12 H12 119.6
C11 C12 H12 119.6
C12 C13 C8 120.1(3)
C12 C13 H13 119.9
C8 C13 H13 119.9
O2 C14 H14A 109.5
O2 C14 H14B 109.5
H14A C14 H14B 109.5
O2 C14 H14C 109.5
H14A C14 H14C 109.5
H14B C14 H14C 109.5
N2 C15 C16 113.2(2)
N2 C15 H15A 108.9
C16 C15 H15A 108.9
N2 C15 H15B 108.9
C16 C15 H15B 108.9
H15A C15 H15B 107.7
C21 C16 C17 118.5(3)
C21 C16 C15 122.4(3)
C17 C16 C15 119.1(2)
O3 C17 C16 118.1(2)
O3 C17 C18 121.0(3)
C16 C17 C18 120.9(2)
O4 C18 C19 126.2(3)
O4 C18 C17 114.7(2)
C19 C18 C17 119.1(3)
C18 C19 C20 120.7(3)
C18 C19 H19 119.7
C20 C19 H19 119.7
C21 C20 C19 119.8(3)
C21 C20 H20 120.1
C19 C20 H20 120.1
C20 C21 C16 121.0(3)
C20 C21 H21 119.5
C16 C21 H21 119.5
O4 C22 H22A 109.5
O4 C22 H22B 109.5
H22A C22 H22B 109.5
O4 C22 H22C 109.5
H22A C22 H22C 109.5
H22B C22 H22C 109.5

loop_
_geom_bond_atom_site_label_1
_geom_bond_atom_site_label_2
_geom_bond_distance
N1 C1 1.412(3)
N1 C7 1.479(3)
N1 H1 0.89(2)
N2 C2 1.413(3)
N2 C15 1.472(3)
N2 H2 0.91(2)
O1 C9 1.358(3)
O1 H1A 0.87(3)
O2 C10 1.362(3)
O2 C14 1.405(3)
O3 C17 1.364(3)
O3 H3 0.88(3)
O4 C18 1.366(3)
O4 C22 1.423(3)
C1 C6 1.379(3)
C1 C2 1.406(3)
C2 C3 1.370(3)
C3 C4 1.381(3)
C3 H3A 0.9300
C4 C5 1.371(4)
C4 H4 0.9300
C5 C6 1.379(3)
C5 H5 0.9300
C6 H6 0.9300
C7 C8 1.502(3)
C7 H7A 0.9700
C7 H7B 0.9700
C8 C9 1.377(3)
C8 C13 1.384(3)
C9 C10 1.381(3)
C10 C11 1.387(3)
C11 C12 1.386(4)
C11 H11 0.9300
C12 C13 1.375(4)
C12 H12 0.9300
C13 H13 0.9300
C14 H14A 0.9600
C14 H14B 0.9600
C14 H14C 0.9600
C15 C16 1.503(3)
C15 H15A 0.9700
C15 H15B 0.9700
C16 C21 1.382(3)
C16 C17 1.385(3)
C17 C18 1.392(3)
C18 C19 1.370(3)
C19 C20 1.378(4)
C19 H19 0.9300
C20 C21 1.374(4)
C20 H20 0.9300
C21 H21 0.9300
C22 H22A 0.9600
C22 H22B 0.9600
C22 H22C 0.9600

loop_
_geom_hbond_atom_site_label_D
_geom_hbond_atom_site_label_H
_geom_hbond_atom_site_label_A
_geom_hbond_site_symmetry_A
_geom_hbond_distance_DH
_geom_hbond_distance_HA
_geom_hbond_distance_DA
_geom_hbond_angle_DHA
O1 H1A N1 6_557 0.87(3) 2.04(3) 2.821(3) 149(3)
O3 H3 N2 6_657 0.88(3) 2.18(3) 3.038(3) 166(2)
N2 H2 O4 6_557 0.91(2) 2.55(2) 3.052(3) 115.5(17)
N1 H1 O1 . 0.89(2) 2.50(2) 2.940(3) 111.3(18)
N2 H2 O3 . 0.91(2) 2.50(2) 3.065(3) 120.1(18)
N2 H2 N1 . 0.91(2) 2.28(2) 2.694(3) 107.4(17)
N1 H1 N2 . 0.89(2) 2.40(2) 2.694(3) 99.6(16)
O1 H1A O2 . 0.87(3) 2.29(3) 2.659(2) 106(2)
O3 H3 O4 . 0.88(3) 2.27(3) 2.665(3) 107(2)
C7 H7B O1 . 0.97 2.52 2.696(3) 90.0

loop_
_geom_torsion_atom_site_label_1
_geom_torsion_atom_site_label_2
_geom_torsion_atom_site_label_3
_geom_torsion_atom_site_label_4
_geom_torsion
C7 N1 C1 C6 -15.2(4)
C7 N1 C1 C2 167.2(2)
C6 C1 C2 C3 1.8(4)
N1 C1 C2 C3 179.6(2)
C6 C1 C2 N2 177.9(2)
N1 C1 C2 N2 -4.4(3)
C15 N2 C2 C3 -31.7(3)
C15 N2 C2 C1 152.4(2)
C1 C2 C3 C4 -0.1(4)
N2 C2 C3 C4 -175.9(2)
C2 C3 C4 C5 -1.4(4)
C3 C4 C5 C6 1.0(5)
C4 C5 C6 C1 0.8(4)
C2 C1 C6 C5 -2.2(4)
N1 C1 C6 C5 -179.7(2)
C1 N1 C7 C8 -145.5(2)
N1 C7 C8 C9 70.7(3)
N1 C7 C8 C13 -109.1(3)
C13 C8 C9 O1 -179.3(2)
C7 C8 C9 O1 0.9(3)
C13 C8 C9 C10 0.7(4)
C7 C8 C9 C10 -179.1(2)
C14 O2 C10 C9 -178.9(2)
C14 O2 C10 C11 2.8(4)
O1 C9 C10 O2 0.4(4)
C8 C9 C10 O2 -179.6(2)
O1 C9 C10 C11 178.8(2)
C8 C9 C10 C11 -1.2(4)
O2 C10 C11 C12 179.0(2)
C9 C10 C11 C12 0.8(4)
C10 C11 C12 C13 0.1(4)
C11 C12 C13 C8 -0.6(4)
C9 C8 C13 C12 0.2(4)
C7 C8 C13 C12 -180.0(3)
C2 N2 C15 C16 -68.3(3)
N2 C15 C16 C21 109.0(3)
N2 C15 C16 C17 -69.0(3)
C21 C16 C17 O3 178.0(2)
C15 C16 C17 O3 -4.0(3)
C21 C16 C17 C18 -3.5(4)
C15 C16 C17 C18 174.6(2)
C22 O4 C18 C19 -5.9(4)
C22 O4 C18 C17 174.6(2)
O3 C17 C18 O4 1.5(4)
C16 C17 C18 O4 -177.0(2)
O3 C17 C18 C19 -178.0(2)
C16 C17 C18 C19 3.5(4)
O4 C18 C19 C20 179.0(3)
C17 C18 C19 C20 -1.5(4)
C18 C19 C20 C21 -0.4(5)
C19 C20 C21 C16 0.3(4)
C17 C16 C21 C20 1.6(4)
C15 C16 C21 C20 -176.4(2)

loop_
_cod_related_entry_id
_cod_related_entry_database
_cod_related_entry_code
1 ChemSpider 21124016
